data_1542972
loop_
_publ_author_name
'Gade, Amol B.'
'Patil, Nitin T.'

_publ_section_title
;
 Gold(I)-Catalyzed Hydroaminaloxylation and Petasis-Ferrier Rearrangement
 Cascade of Aminaloalkynes.
;
_journal_issue 8
_journal_name_full 'Organic letters'
_journal_page_first 1844
_journal_page_last 1847
_journal_paper_doi 10.1021/acs.orglett.6b00585
_journal_volume 18
_journal_year 2016
_chemical_formula_moiety 'C17 H20 Cl N O2'
_chemical_formula_sum 'C17 H20 Cl N O2'
_chemical_formula_weight 305.79
_chemical_name_systematic
; 
 ? 
;
_space_group_IT_number 19
_symmetry_cell_setting orthorhombic
_symmetry_space_group_name_Hall 'P 2ac 2ab'
_symmetry_space_group_name_H-M 'P 21 21 21'
_atom_sites_solution_hydrogens geom
_atom_sites_solution_primary direct
_atom_sites_solution_secondary difmap
_audit_creation_method SHELXL-97
_cell_angle_alpha 90.00
_cell_angle_beta 90.00
_cell_angle_gamma 90.00
_cell_formula_units_Z 4
_cell_length_a 6.28530(10)
_cell_length_b 10.2495(2)
_cell_length_c 23.3386(5)
_cell_measurement_reflns_used 9908
_cell_measurement_temperature 150(2)
_cell_measurement_theta_max 34.78
_cell_measurement_theta_min 2.65
_cell_volume 1503.50(5)
_computing_cell_refinement 'Bruker SAINT'
_computing_data_collection 'Bruker APEX2'
_computing_data_reduction 'Bruker SAINT'
_computing_molecular_graphics 'Bruker SHELXTL'
_computing_publication_material 'Bruker SHELXTL'
_computing_structure_refinement 'SHELXL-97 (Sheldrick, 2008)'
_computing_structure_solution 'SHELXS-97 (Sheldrick, 2008)'
_diffrn_ambient_temperature 150(2)
_diffrn_measured_fraction_theta_full 1.000
_diffrn_measured_fraction_theta_max 1.000
_diffrn_measurement_device_type 'Bruker APEX-II CCD'
_diffrn_measurement_method '\f and \w scans'
_diffrn_radiation_monochromator graphite
_diffrn_radiation_source 'fine-focus sealed tube'
_diffrn_radiation_type MoK\a
_diffrn_radiation_wavelength 0.71073
_diffrn_reflns_av_R_equivalents 0.0233
_diffrn_reflns_av_sigmaI/netI 0.0113
_diffrn_reflns_limit_h_max 7
_diffrn_reflns_limit_h_min -7
_diffrn_reflns_limit_k_max 12
_diffrn_reflns_limit_k_min -12
_diffrn_reflns_limit_l_max 27
_diffrn_reflns_limit_l_min -27
_diffrn_reflns_number 22152
_diffrn_reflns_theta_full 25.00
_diffrn_reflns_theta_max 25.00
_diffrn_reflns_theta_min 1.75
_exptl_absorpt_coefficient_mu 0.258
_exptl_absorpt_correction_T_max 0.9478
_exptl_absorpt_correction_T_min 0.8883
_exptl_absorpt_correction_type multi-scan
_exptl_absorpt_process_details SADABS,(BRUKER,2006)
_exptl_crystal_colour COLOURLESS
_exptl_crystal_density_diffrn 1.351
_exptl_crystal_density_method 'not measured'
_exptl_crystal_description PLATE
_exptl_crystal_F_000 648
_exptl_crystal_size_max 0.47
_exptl_crystal_size_mid 0.39
_exptl_crystal_size_min 0.21
_refine_diff_density_max 0.178
_refine_diff_density_min -0.135
_refine_diff_density_rms 0.030
_refine_ls_abs_structure_details 'Flack H D (1983), Acta Cryst. A39, 876-881'
_refine_ls_abs_structure_Flack 0.19(5)
_refine_ls_extinction_method none
_refine_ls_goodness_of_fit_ref 1.102
_refine_ls_hydrogen_treatment constr
_refine_ls_matrix_type full
_refine_ls_number_parameters 192
_refine_ls_number_reflns 2665
_refine_ls_number_restraints 0
_refine_ls_restrained_S_all 1.102
_refine_ls_R_factor_all 0.0238
_refine_ls_R_factor_gt 0.0236
_refine_ls_shift/su_max 0.001
_refine_ls_shift/su_mean 0.000
_refine_ls_structure_factor_coef Fsqd
_refine_ls_weighting_details 'calc w=1/[\s^2^(Fo^2^)+(0.0156P)^2^+0.5256P] where P=(Fo^2^+2Fc^2^)/3'
_refine_ls_weighting_scheme calc
_refine_ls_wR_factor_gt 0.0532
_refine_ls_wR_factor_ref 0.0533
_reflns_number_gt 2642
_reflns_number_total 2665
_reflns_threshold_expression >2sigma(I)
_cod_data_source_file ol6b00585_si_003.cif
_cod_data_source_block abg_18_c_0m
_cod_depositor_comments
;
The following automatic conversions were performed:

'_symmetry_cell_setting' value 'Orthorhombic' changed to
'orthorhombic' according to
/usr/data/users/saulius/crontab/automatic-downloads/rss-feeds/ACS/lib/dictionaries/cif_core.dic
dictionary named 'cif_core.dic' version 2.4.2 from 2011-04-26.

'_exptl_absorpt_correction_type' value 'MULTI-SCAN' changed to
'multi-scan' according to
/usr/data/users/saulius/crontab/automatic-downloads/rss-feeds/ACS/lib/dictionaries/cif_core.dic
dictionary named 'cif_core.dic' version 2.4.2 from 2011-04-26.

'_refine_ls_hydrogen_treatment' value 'CONSTR' changed to 'constr'
according to
/usr/data/users/saulius/crontab/automatic-downloads/rss-feeds/ACS/lib/dictionaries/cif_core.dic
dictionary named 'cif_core.dic' version 2.4.2 from 2011-04-26.

Automatic conversion script
Id: cif_fix_values 4268 2015-11-12 08:31:59Z antanas 

 Adding full bibliography for 1542972.cif.
;
_cod_original_sg_symbol_H-M 'P2(1)2(1)2(1) '
_cod_database_code 1542972

loop_
_symmetry_equiv_pos_as_xyz
'x, y, z'
'x+1/2, -y+1/2, -z'
'-x, y+1/2, -z+1/2'
'-x+1/2, -y, z+1/2'

loop_
_atom_site_label
_atom_site_type_symbol
_atom_site_fract_x
_atom_site_fract_y
_atom_site_fract_z
_atom_site_U_iso_or_equiv
_atom_site_adp_type
_atom_site_occupancy
_atom_site_symmetry_multiplicity
_atom_site_calc_flag
_atom_site_refinement_flags
Cl1 Cl 1.07913(8) 0.93836(4) 0.982136(18) 0.03750(11) Uani 1 1 d .
O1 O 0.85116(17) 0.68005(10) 0.74087(4) 0.0264(2) Uani 1 1 d .
O2 O 0.65698(16) 0.10709(9) 0.75130(4) 0.0250(2) Uani 1 1 d .
N6 N 0.69549(19) 0.31589(11) 0.78148(5) 0.0187(2) Uani 1 1 d .
C1 C 0.7102(2) 0.41726(13) 0.82605(6) 0.0178(3) Uani 1 1 d .
H1 H 0.5756 0.4692 0.8257 0.021 Uiso 1 1 calc R
C2 C 0.8991(2) 0.51030(13) 0.81162(6) 0.0197(3) Uani 1 1 d .
H2 H 1.0304 0.4553 0.8105 0.024 Uiso 1 1 calc R
C3 C 0.8680(2) 0.56521(14) 0.75123(6) 0.0217(3) Uani 1 1 d .
C4 C 0.8512(3) 0.45887(15) 0.70707(6) 0.0249(3) Uani 1 1 d .
H4A H 0.9875 0.4106 0.7049 0.030 Uiso 1 1 calc R
H4B H 0.8227 0.4977 0.6690 0.030 Uiso 1 1 calc R
C5 C 0.6715(2) 0.36491(14) 0.72292(6) 0.0226(3) Uani 1 1 d .
H5A H 0.5333 0.4104 0.7193 0.027 Uiso 1 1 calc R
H5B H 0.6715 0.2905 0.6959 0.027 Uiso 1 1 calc R
C7 C 0.6722(2) 0.18592(14) 0.79080(6) 0.0193(3) Uani 1 1 d .
C8 C 0.6702(2) 0.13881(14) 0.85218(6) 0.0224(3) Uani 1 1 d .
H8A H 0.8149 0.1082 0.8621 0.027 Uiso 1 1 calc R
H8B H 0.5734 0.0628 0.8548 0.027 Uiso 1 1 calc R
C9 C 0.6012(2) 0.23973(14) 0.89666(6) 0.0199(3) Uani 1 1 d .
C10 C 0.7400(2) 0.35965(14) 0.88575(6) 0.0205(3) Uani 1 1 d .
H10A H 0.7058 0.4272 0.9146 0.025 Uiso 1 1 calc R
H10B H 0.8912 0.3352 0.8908 0.025 Uiso 1 1 calc R
C11 C 0.6429(3) 0.18766(15) 0.95715(6) 0.0268(3) Uani 1 1 d .
H11A H 0.5557 0.1098 0.9638 0.040 Uiso 1 1 calc R
H11B H 0.6059 0.2548 0.9853 0.040 Uiso 1 1 calc R
H11C H 0.7937 0.1650 0.9610 0.040 Uiso 1 1 calc R
C12 C 0.3636(2) 0.27164(15) 0.89044(6) 0.0244(3) Uani 1 1 d .
H12A H 0.3333 0.2962 0.8507 0.037 Uiso 1 1 calc R
H12B H 0.3270 0.3443 0.9159 0.037 Uiso 1 1 calc R
H12C H 0.2790 0.1949 0.9008 0.037 Uiso 1 1 calc R
C13 C 0.9364(2) 0.61448(13) 0.85608(6) 0.0195(3) Uani 1 1 d .
C14 C 1.1332(2) 0.62388(14) 0.88279(6) 0.0227(3) Uani 1 1 d .
H14 H 1.2407 0.5619 0.8739 0.027 Uiso 1 1 calc R
C15 C 1.1763(3) 0.72173(14) 0.92220(6) 0.0254(3) Uani 1 1 d .
H15 H 1.3118 0.7270 0.9401 0.030 Uiso 1 1 calc R
C16 C 1.0200(3) 0.81086(14) 0.93486(6) 0.0241(3) Uani 1 1 d .
C17 C 0.8205(3) 0.80355(14) 0.91003(6) 0.0257(3) Uani 1 1 d .
H17 H 0.7128 0.8645 0.9199 0.031 Uiso 1 1 calc R
C18 C 0.7804(2) 0.70557(14) 0.87039(6) 0.0238(3) Uani 1 1 d .
H18 H 0.6444 0.7005 0.8527 0.029 Uiso 1 1 calc R

loop_
_atom_site_aniso_label
_atom_site_aniso_U_11
_atom_site_aniso_U_22
_atom_site_aniso_U_33
_atom_site_aniso_U_23
_atom_site_aniso_U_13
_atom_site_aniso_U_12
Cl1 0.0530(3) 0.02573(19) 0.0338(2) -0.00976(17) -0.0058(2) -0.00472(19)
O1 0.0265(6) 0.0233(6) 0.0295(6) 0.0056(5) -0.0013(4) -0.0025(5)
O2 0.0283(5) 0.0208(5) 0.0257(5) -0.0063(4) 0.0047(5) -0.0036(4)
N6 0.0215(6) 0.0178(6) 0.0167(5) -0.0019(5) 0.0003(5) 0.0011(5)
C1 0.0185(7) 0.0168(7) 0.0182(7) -0.0035(5) -0.0001(6) 0.0013(6)
C2 0.0176(7) 0.0191(7) 0.0225(7) 0.0001(5) 0.0011(6) 0.0021(6)
C3 0.0152(7) 0.0252(7) 0.0246(7) 0.0028(6) 0.0025(6) -0.0018(6)
C4 0.0284(8) 0.0286(8) 0.0177(7) 0.0013(6) 0.0035(6) 0.0019(7)
C5 0.0281(8) 0.0220(7) 0.0175(7) -0.0028(6) -0.0026(6) 0.0014(6)
C7 0.0136(7) 0.0204(7) 0.0239(7) -0.0029(6) 0.0037(6) 0.0003(6)
C8 0.0239(7) 0.0177(7) 0.0256(7) 0.0018(6) 0.0024(6) 0.0011(6)
C9 0.0205(7) 0.0209(7) 0.0182(7) 0.0010(5) 0.0002(6) 0.0013(6)
C10 0.0216(7) 0.0221(7) 0.0177(7) -0.0013(6) -0.0007(6) -0.0002(6)
C11 0.0303(9) 0.0273(7) 0.0228(7) 0.0037(6) 0.0001(6) 0.0013(7)
C12 0.0222(8) 0.0290(8) 0.0220(7) 0.0010(6) 0.0026(6) 0.0017(6)
C13 0.0221(7) 0.0174(6) 0.0190(7) 0.0039(5) 0.0023(6) -0.0025(6)
C14 0.0214(7) 0.0201(7) 0.0267(7) 0.0012(6) 0.0006(6) 0.0018(6)
C15 0.0255(8) 0.0276(8) 0.0230(7) 0.0017(6) -0.0051(6) -0.0035(7)
C16 0.0359(9) 0.0166(7) 0.0198(7) 0.0006(6) -0.0009(6) -0.0049(6)
C17 0.0304(8) 0.0187(7) 0.0281(8) 0.0013(6) 0.0039(7) 0.0033(7)
C18 0.0225(7) 0.0217(7) 0.0270(8) 0.0019(6) -0.0013(6) 0.0002(6)

loop_
_atom_type_symbol
_atom_type_description
_atom_type_scat_dispersion_real
_atom_type_scat_dispersion_imag
_atom_type_scat_source
C C 0.0033 0.0016 'International Tables Vol C Tables 4.2.6.8 and 6.1.1.4'
H H 0.0000 0.0000 'International Tables Vol C Tables 4.2.6.8 and 6.1.1.4'
N N 0.0061 0.0033 'International Tables Vol C Tables 4.2.6.8 and 6.1.1.4'
O O 0.0106 0.0060 'International Tables Vol C Tables 4.2.6.8 and 6.1.1.4'
Cl Cl 0.1484 0.1585 'International Tables Vol C Tables 4.2.6.8 and 6.1.1.4'

loop_
_geom_angle_atom_site_label_1
_geom_angle_atom_site_label_2
_geom_angle_atom_site_label_3
_geom_angle
C7 N6 C5 118.37(12)
C7 N6 C1 125.85(12)
C5 N6 C1 115.07(11)
N6 C1 C10 112.33(11)
N6 C1 C2 109.07(11)
C10 C1 C2 109.92(11)
N6 C1 H1 108.5
C10 C1 H1 108.5
C2 C1 H1 108.5
C13 C2 C3 113.17(11)
C13 C2 C1 113.77(11)
C3 C2 C1 109.07(11)
C13 C2 H2 106.8
C3 C2 H2 106.8
C1 C2 H2 106.8
O1 C3 C4 124.31(13)
O1 C3 C2 123.69(13)
C4 C3 C2 111.94(12)
C3 C4 C5 110.02(11)
C3 C4 H4A 109.7
C5 C4 H4A 109.7
C3 C4 H4B 109.7
C5 C4 H4B 109.7
H4A C4 H4B 108.2
N6 C5 C4 111.46(12)
N6 C5 H5A 109.3
C4 C5 H5A 109.3
N6 C5 H5B 109.3
C4 C5 H5B 109.3
H5A C5 H5B 108.0
O2 C7 N6 122.22(13)
O2 C7 C8 119.99(13)
N6 C7 C8 117.78(12)
C7 C8 C9 115.47(12)
C7 C8 H8A 108.4
C9 C8 H8A 108.4
C7 C8 H8B 108.4
C9 C8 H8B 108.4
H8A C8 H8B 107.5
C8 C9 C10 105.61(11)
C8 C9 C12 110.84(12)
C10 C9 C12 111.59(12)
C8 C9 C11 109.98(12)
C10 C9 C11 109.64(12)
C12 C9 C11 109.14(12)
C1 C10 C9 113.17(12)
C1 C10 H10A 108.9
C9 C10 H10A 108.9
C1 C10 H10B 108.9
C9 C10 H10B 108.9
H10A C10 H10B 107.8
C9 C11 H11A 109.5
C9 C11 H11B 109.5
H11A C11 H11B 109.5
C9 C11 H11C 109.5
H11A C11 H11C 109.5
H11B C11 H11C 109.5
C9 C12 H12A 109.5
C9 C12 H12B 109.5
H12A C12 H12B 109.5
C9 C12 H12C 109.5
H12A C12 H12C 109.5
H12B C12 H12C 109.5
C14 C13 C18 118.19(13)
C14 C13 C2 119.79(13)
C18 C13 C2 121.99(13)
C13 C14 C15 121.44(14)
C13 C14 H14 119.3
C15 C14 H14 119.3
C16 C15 C14 118.92(14)
C16 C15 H15 120.5
C14 C15 H15 120.5
C15 C16 C17 121.48(14)
C15 C16 Cl1 118.69(12)
C17 C16 Cl1 119.81(12)
C16 C17 C18 118.89(14)
C16 C17 H17 120.6
C18 C17 H17 120.6
C17 C18 C13 121.06(14)
C17 C18 H18 119.5
C13 C18 H18 119.5

loop_
_geom_bond_atom_site_label_1
_geom_bond_atom_site_label_2
_geom_bond_distance
Cl1 C16 1.7502(15)
O1 C3 1.2063(17)
O2 C7 1.2295(17)
N6 C7 1.3577(18)
N6 C5 1.4639(17)
N6 C1 1.4731(17)
C1 C10 1.5247(18)
C1 C2 1.559(2)
C1 H1 1.0000
C2 C13 1.5072(19)
C2 C3 1.5302(19)
C2 H2 1.0000
C3 C4 1.504(2)
C4 C5 1.530(2)
C4 H4A 0.9900
C4 H4B 0.9900
C5 H5A 0.9900
C5 H5B 0.9900
C7 C8 1.512(2)
C8 C9 1.5282(19)
C8 H8A 0.9900
C8 H8B 0.9900
C9 C10 1.529(2)
C9 C12 1.535(2)
C9 C11 1.5319(19)
C10 H10A 0.9900
C10 H10B 0.9900
C11 H11A 0.9800
C11 H11B 0.9800
C11 H11C 0.9800
C12 H12A 0.9800
C12 H12B 0.9800
C12 H12C 0.9800
C13 C14 1.389(2)
C13 C18 1.395(2)
C14 C15 1.388(2)
C14 H14 0.9500
C15 C16 1.374(2)
C15 H15 0.9500
C16 C17 1.383(2)
C17 C18 1.389(2)
C17 H17 0.9500
C18 H18 0.9500

loop_
_geom_torsion_atom_site_label_1
_geom_torsion_atom_site_label_2
_geom_torsion_atom_site_label_3
_geom_torsion_atom_site_label_4
_geom_torsion
C7 N6 C1 C10 11.17(19)
C5 N6 C1 C10 -178.68(12)
C7 N6 C1 C2 133.29(14)
C5 N6 C1 C2 -56.57(15)
N6 C1 C2 C13 -177.11(11)
C10 C1 C2 C13 -53.55(15)
N6 C1 C2 C3 55.51(14)
C10 C1 C2 C3 179.07(11)
C13 C2 C3 O1 -7.8(2)
C1 C2 C3 O1 119.91(14)
C13 C2 C3 C4 174.75(12)
C1 C2 C3 C4 -57.53(14)
O1 C3 C4 C5 -121.47(15)
C2 C3 C4 C5 55.95(15)
C7 N6 C5 C4 -133.35(13)
C1 N6 C5 C4 55.72(16)
C3 C4 C5 N6 -53.22(16)
C5 N6 C7 O2 8.7(2)
C1 N6 C7 O2 178.58(13)
C5 N6 C7 C8 -172.56(13)
C1 N6 C7 C8 -2.7(2)
O2 C7 C8 C9 -156.48(13)
N6 C7 C8 C9 24.78(19)
C7 C8 C9 C10 -52.00(16)
C7 C8 C9 C12 69.01(16)
C7 C8 C9 C11 -170.22(13)
N6 C1 C10 C9 -41.72(16)
C2 C1 C10 C9 -163.35(11)
C8 C9 C10 C1 60.97(15)
C12 C9 C10 C1 -59.55(15)
C11 C9 C10 C1 179.42(12)
C3 C2 C13 C14 -112.57(14)
C1 C2 C13 C14 122.20(14)
C3 C2 C13 C18 65.47(17)
C1 C2 C13 C18 -59.76(17)
C18 C13 C14 C15 -0.8(2)
C2 C13 C14 C15 177.33(13)
C13 C14 C15 C16 0.0(2)
C14 C15 C16 C17 1.2(2)
C14 C15 C16 Cl1 -177.15(11)
C15 C16 C17 C18 -1.6(2)
Cl1 C16 C17 C18 176.70(11)
C16 C17 C18 C13 0.8(2)
C14 C13 C18 C17 0.3(2)
C2 C13 C18 C17 -177.74(13)
